data_1561908
loop_
_publ_author_name
'Zhao, Hua-Jun'

_publ_section_title
;
 Syntheses, crystal structures, and NLO properties of the quaternary
 sulfides RE3Sb0.33SiS7 (RE=La, Pr)
;
_journal_name_full 'Journal of Solid State Chemistry'
_journal_page_first 5
_journal_page_last 9
_journal_paper_doi 10.1016/j.jssc.2015.03.010
_journal_volume 227
_journal_year 2015
_chemical_formula_sum 'Pr3 S7 Sb0.33 Si'
_chemical_formula_weight 715.86
_space_group_IT_number 173
_space_group_name_Hall 'P 6c'
_space_group_name_H-M_alt 'P 63'
_symmetry_cell_setting hexagonal
_symmetry_space_group_name_H-M 'P 63'
_atom_sites_solution_hydrogens .
_atom_sites_solution_primary direct
_atom_sites_solution_secondary difmap
_cell_angle_alpha 90.00
_cell_angle_beta 90.00
_cell_angle_gamma 120.00
_cell_formula_units_Z 2
_cell_length_a 10.224(4)
_cell_length_b 10.224(4)
_cell_length_c 5.711(3)
_cell_measurement_temperature 293(2)
_cell_volume 517.0(4)
_computing_cell_refinement 'Bruker XSCANS'
_computing_data_collection 'Bruker XSCANS'
_computing_data_reduction 'Bruker SHELXTL'
_computing_molecular_graphics 'Bruker SHELXTL'
_computing_publication_material 'Bruker SHELXTL'
_computing_structure_refinement 'SHELXL-97 (Sheldrick, 1997)'
_computing_structure_solution 'SHELXS-97 (Sheldrick, 1990)'
_diffrn_ambient_temperature 293(2)
_diffrn_measured_fraction_theta_full 1.000
_diffrn_measured_fraction_theta_max 1.000
_diffrn_measurement_device_type 'Bruker P4'
_diffrn_measurement_method '\w scans'
_diffrn_radiation_monochromator graphite
_diffrn_radiation_source 'fine-focus sealed tube'
_diffrn_radiation_type MoK\a
_diffrn_radiation_wavelength 0.71073
_diffrn_reflns_av_R_equivalents 0.0466
_diffrn_reflns_av_sigmaI/netI 0.0345
_diffrn_reflns_limit_h_max 13
_diffrn_reflns_limit_h_min -13
_diffrn_reflns_limit_k_max 11
_diffrn_reflns_limit_k_min -13
_diffrn_reflns_limit_l_max 7
_diffrn_reflns_limit_l_min -7
_diffrn_reflns_number 3989
_diffrn_reflns_theta_full 27.40
_diffrn_reflns_theta_max 27.40
_diffrn_reflns_theta_min 2.30
_exptl_absorpt_coefficient_mu 16.217
_exptl_absorpt_correction_T_max 1.0000
_exptl_absorpt_correction_T_min 0.5709
_exptl_absorpt_correction_type multi-scan
_exptl_crystal_colour red
_exptl_crystal_density_diffrn 4.596
_exptl_crystal_density_method 'not measured'
_exptl_crystal_description prism
_exptl_crystal_F_000 640
_exptl_crystal_size_max 0.2
_exptl_crystal_size_mid 0.1
_exptl_crystal_size_min 0.1
_refine_diff_density_max 0.994
_refine_diff_density_min -1.251
_refine_diff_density_rms 0.243
_refine_ls_abs_structure_details 'Flack H D (1983), Acta Cryst. A39, 876-881'
_refine_ls_abs_structure_Flack -0.04(4)
_refine_ls_extinction_coef 0.0398(13)
_refine_ls_extinction_expression Fc^*^=kFc[1+0.001xFc^2^\l^3^/sin(2\q)]^-1/4^
_refine_ls_extinction_method SHELXL
_refine_ls_goodness_of_fit_ref 1.248
_refine_ls_hydrogen_treatment .
_refine_ls_matrix_type full
_refine_ls_number_parameters 38
_refine_ls_number_reflns 791
_refine_ls_number_restraints 1
_refine_ls_restrained_S_all 1.247
_refine_ls_R_factor_all 0.0211
_refine_ls_R_factor_gt 0.0192
_refine_ls_shift/su_max 0.000
_refine_ls_shift/su_mean 0.000
_refine_ls_structure_factor_coef Fsqd
_refine_ls_weighting_details 'calc w=1/[\s^2^(Fo^2^)+(0.0000P)^2^+2.7182P] where P=(Fo^2^+2Fc^2^)/3'
_refine_ls_weighting_scheme calc
_refine_ls_wR_factor_gt 0.0435
_refine_ls_wR_factor_ref 0.0566
_reflns_number_gt 748
_reflns_number_total 791
_reflns_threshold_expression >2sigma(I)
_cod_data_source_file JSSC-2015-227-5.CIF
_cod_data_source_block Pr3SiSb0.33S7
_cod_depositor_comments
;
The following automatic conversions were performed:

data item '_exptl_absorpt_correction_type' value 'Multi-scan' was
changed to 'multi-scan' in accordance with the built-in table derived
from the CIF Core dictionary named 'cif_core.dic' version 2.4.5 last
updated on 2014-11-21.

data item '_symmetry_cell_setting' value 'Hexagonal' was changed to
'hexagonal' in accordance with the built-in table derived from the
CIF Core dictionary named 'cif_core.dic' version 2.4.5 last updated
on 2014-11-21.

Automatic conversion script
Id: cif_fix_values 8369 2020-08-20 11:38:08Z andrius 
;
_cod_original_cell_volume 517.0(3)
_cod_original_sg_symbol_H-M P63
_cod_database_code 1561908

loop_
_symmetry_equiv_pos_as_xyz
'x, y, z'
'-y, x-y, z'
'-x+y, -x, z'
'-x, -y, z+1/2'
'y, -x+y, z+1/2'
'x-y, x, z+1/2'

loop_
_atom_site_label
_atom_site_type_symbol
_atom_site_fract_x
_atom_site_fract_y
_atom_site_fract_z
_atom_site_U_iso_or_equiv
_atom_site_adp_type
_atom_site_occupancy
_atom_site_symmetry_multiplicity
_atom_site_calc_flag
_atom_site_refinement_flags
_atom_site_disorder_assembly
_atom_site_disorder_group
Pr1 Pr 0.35891(4) 0.12309(4) 0.23646(19) 0.01509(17) Uani 1 1 d . . .
Si1 Si 0.3333 0.6667 0.1505(7) 0.0108(8) Uani 1 3 d S . .
Sb1 Sb 0.0000 0.0000 -0.0038(11) 0.0132(5) Uani 0.33 3 d SP . .
S1 S 0.1141(2) 0.5233(2) 0.0068(3) 0.0122(4) Uani 1 1 d . . .
S2 S 0.3333 0.6667 0.5165(7) 0.0138(7) Uani 1 3 d S . .
S3 S 0.17088(18) 0.25815(18) 0.2483(5) 0.0133(3) Uani 1 1 d . . .

loop_
_atom_site_aniso_label
_atom_site_aniso_U_11
_atom_site_aniso_U_22
_atom_site_aniso_U_33
_atom_site_aniso_U_23
_atom_site_aniso_U_13
_atom_site_aniso_U_12
Pr1 0.0196(2) 0.0137(2) 0.0138(2) -0.0017(3) -0.0016(3) 0.00967(16)
Si1 0.0127(11) 0.0127(11) 0.0070(17) 0.000 0.000 0.0064(5)
Sb1 0.0125(6) 0.0125(6) 0.0145(12) 0.000 0.000 0.0063(3)
S1 0.0116(8) 0.0120(8) 0.0117(9) 0.0003(8) -0.0007(8) 0.0049(7)
S2 0.0176(10) 0.0176(10) 0.0061(16) 0.000 0.000 0.0088(5)
S3 0.0139(7) 0.0162(7) 0.0122(9) 0.0012(12) -0.0006(11) 0.0094(6)

loop_
_atom_type_symbol
_atom_type_description
_atom_type_scat_dispersion_real
_atom_type_scat_dispersion_imag
_atom_type_scat_source
Si Si 0.0817 0.0704 'International Tables Vol C Tables 4.2.6.8 and 6.1.1.4'
S S 0.1246 0.1234 'International Tables Vol C Tables 4.2.6.8 and 6.1.1.4'
Sb Sb -0.5866 1.5461 'International Tables Vol C Tables 4.2.6.8 and 6.1.1.4'
Pr Pr -0.2180 2.8214 'International Tables Vol C Tables 4.2.6.8 and 6.1.1.4'

loop_
_geom_angle_atom_site_label_1
_geom_angle_atom_site_label_2
_geom_angle_atom_site_label_3
_geom_angle
_geom_angle_site_symmetry_1
_geom_angle_site_symmetry_3
S1 Pr1 S3 139.87(8) 6_655 .
S1 Pr1 S3 109.44(6) 6_655 3
S3 Pr1 S3 88.47(6) . 3
S1 Pr1 S3 138.80(6) 6_655 5_554
S3 Pr1 S3 78.74(6) . 5_554
S3 Pr1 S3 78.35(6) 3 5_554
S1 Pr1 S1 71.49(8) 6_655 5
S3 Pr1 S1 72.55(6) . 5
S3 Pr1 S1 141.70(8) 3 5
S3 Pr1 S1 127.38(6) 5_554 5
S1 Pr1 S1 74.49(4) 6_655 3
S3 Pr1 S1 145.06(7) . 3
S3 Pr1 S1 68.72(5) 3 3
S3 Pr1 S1 71.14(6) 5_554 3
S1 Pr1 S1 140.89(5) 5 3
S1 Pr1 S2 70.55(7) 6_655 4_664
S3 Pr1 S2 111.88(4) . 4_664
S3 Pr1 S2 148.73(7) 3 4_664
S3 Pr1 S2 82.58(8) 5_554 4_664
S1 Pr1 S2 69.19(7) 5 4_664
S1 Pr1 S2 81.80(5) 3 4_664
S1 Pr1 S3 73.51(6) 6_655 5
S3 Pr1 S3 76.64(6) . 5
S3 Pr1 S3 76.29(6) 3 5
S3 Pr1 S3 144.83(6) 5_554 5
S1 Pr1 S3 67.22(6) 5 5
S1 Pr1 S3 120.09(5) 3 5
S2 Pr1 S3 130.06(7) 4_664 5
S1 Pr1 Sb1 158.69(6) 6_655 .
S3 Pr1 Sb1 49.52(6) . .
S3 Pr1 Sb1 49.41(6) 3 .
S3 Pr1 Sb1 49.01(10) 5_554 .
S1 Pr1 Sb1 122.07(5) 5 .
S1 Pr1 Sb1 96.30(6) 3 .
S2 Pr1 Sb1 128.02(11) 4_664 .
S3 Pr1 Sb1 95.82(10) 5 .
S1 Pr1 Sb1 119.16(10) 6_655 4
S3 Pr1 Sb1 48.71(5) . 4
S3 Pr1 Sb1 48.61(5) 3 4
S3 Pr1 Sb1 96.70(10) 5_554 4
S1 Pr1 Sb1 96.16(7) 5 4
S1 Pr1 Sb1 117.22(5) 3 4
S2 Pr1 Sb1 159.795(14) 4_664 4
S3 Pr1 Sb1 48.14(10) 5 4
Sb1 Pr1 Sb1 47.69(2) . 4
S2 Si1 S1 112.60(11) . 3_565
S2 Si1 S1 112.60(11) . .
S1 Si1 S1 106.17(12) 3_565 .
S2 Si1 S1 112.60(11) . 2_665
S1 Si1 S1 106.17(12) 3_565 2_665
S1 Si1 S1 106.17(12) . 2_665
S3 Sb1 S3 95.41(17) 4_554 5_554
S3 Sb1 S3 95.41(17) 4_554 6_554
S3 Sb1 S3 95.41(17) 5_554 6_554
S3 Sb1 S3 179.6(2) 4_554 .
S3 Sb1 S3 84.87(3) 5_554 .
S3 Sb1 S3 84.87(3) 6_554 .
S3 Sb1 S3 84.87(3) 4_554 2
S3 Sb1 S3 179.6(2) 5_554 2
S3 Sb1 S3 84.87(3) 6_554 2
S3 Sb1 S3 94.84(17) . 2
S3 Sb1 S3 84.87(3) 4_554 3
S3 Sb1 S3 84.87(3) 5_554 3
S3 Sb1 S3 179.6(2) 6_554 3
S3 Sb1 S3 94.84(17) . 3
S3 Sb1 S3 94.84(17) 2 3
S3 Sb1 Sb1 58.66(13) 4_554 4_554
S3 Sb1 Sb1 58.66(13) 5_554 4_554
S3 Sb1 Sb1 58.66(13) 6_554 4_554
S3 Sb1 Sb1 121.76(12) . 4_554
S3 Sb1 Sb1 121.76(12) 2 4_554
S3 Sb1 Sb1 121.76(12) 3 4_554
S3 Sb1 Sb1 121.34(13) 4_554 4
S3 Sb1 Sb1 121.34(13) 5_554 4
S3 Sb1 Sb1 121.34(13) 6_554 4
S3 Sb1 Sb1 58.24(12) . 4
S3 Sb1 Sb1 58.24(12) 2 4
S3 Sb1 Sb1 58.24(12) 3 4
Sb1 Sb1 Sb1 180.0 4_554 4
S3 Sb1 Pr1 126.88(4) 4_554 .
S3 Sb1 Pr1 54.35(7) 5_554 .
S3 Sb1 Pr1 126.35(4) 6_554 .
S3 Sb1 Pr1 53.07(6) . .
S3 Sb1 Pr1 125.2(2) 2 .
S3 Sb1 Pr1 53.60(6) 3 .
Sb1 Sb1 Pr1 113.01(10) 4_554 .
Sb1 Sb1 Pr1 66.99(10) 4 .
S3 Sb1 Pr1 54.35(7) 4_554 3
S3 Sb1 Pr1 126.35(4) 5_554 3
S3 Sb1 Pr1 126.88(4) 6_554 3
S3 Sb1 Pr1 125.2(2) . 3
S3 Sb1 Pr1 53.60(6) 2 3
S3 Sb1 Pr1 53.07(6) 3 3
Sb1 Sb1 Pr1 113.01(10) 4_554 3
Sb1 Sb1 Pr1 66.99(10) 4 3
Pr1 Sb1 Pr1 105.71(11) . 3
S3 Sb1 Pr1 126.35(4) 4_554 2
S3 Sb1 Pr1 126.88(4) 5_554 2
S3 Sb1 Pr1 54.35(7) 6_554 2
S3 Sb1 Pr1 53.60(6) . 2
S3 Sb1 Pr1 53.07(6) 2 2
S3 Sb1 Pr1 125.2(2) 3 2
Sb1 Sb1 Pr1 113.01(10) 4_554 2
Sb1 Sb1 Pr1 66.99(10) 4 2
Pr1 Sb1 Pr1 105.71(11) . 2
Pr1 Sb1 Pr1 105.71(11) 3 2
S3 Sb1 Pr1 52.49(6) 4_554 4_554
S3 Sb1 Pr1 124.0(2) 5_554 4_554
S3 Sb1 Pr1 53.02(6) 6_554 4_554
S3 Sb1 Pr1 127.57(4) . 4_554
S3 Sb1 Pr1 56.44(7) 2 4_554
S3 Sb1 Pr1 127.04(4) 3 4_554
Sb1 Sb1 Pr1 65.33(9) 4_554 4_554
Sb1 Sb1 Pr1 114.67(9) 4 4_554
Pr1 Sb1 Pr1 178.34(19) . 4_554
Pr1 Sb1 Pr1 75.228(15) 3 4_554
Pr1 Sb1 Pr1 75.228(15) 2 4_554
Si1 S1 Pr1 92.62(8) . 5_564
Si1 S1 Pr1 89.72(8) . 6_554
Pr1 S1 Pr1 111.27(8) 5_564 6_554
Si1 S1 Pr1 123.90(12) . 2
Pr1 S1 Pr1 137.31(7) 5_564 2
Pr1 S1 Pr1 91.98(6) 6_554 2
Si1 S2 Pr1 114.27(7) . 5_565
Si1 S2 Pr1 114.27(7) . 4_665
Pr1 S2 Pr1 104.27(8) 5_565 4_665
Si1 S2 Pr1 114.27(7) . 6
Pr1 S2 Pr1 104.27(8) 5_565 6
Pr1 S2 Pr1 104.27(8) 4_665 6
Sb1 S3 Sb1 63.10(5) 4 .
Sb1 S3 Pr1 78.79(5) 4 .
Sb1 S3 Pr1 77.40(5) . .
Sb1 S3 Pr1 78.36(5) 4 2
Sb1 S3 Pr1 76.99(5) . 2
Pr1 S3 Pr1 151.37(6) . 2
Sb1 S3 Pr1 76.63(13) 4 6
Sb1 S3 Pr1 139.73(14) . 6
Pr1 S3 Pr1 95.90(8) . 6
Pr1 S3 Pr1 95.37(7) 2 6
Sb1 S3 Pr1 138.53(14) 4 6_554
Sb1 S3 Pr1 75.43(13) . 6_554
Pr1 S3 Pr1 93.13(7) . 6_554
Pr1 S3 Pr1 92.64(7) 2 6_554
Pr1 S3 Pr1 144.83(6) 6 6_554

loop_
_geom_bond_atom_site_label_1
_geom_bond_atom_site_label_2
_geom_bond_distance
_geom_bond_site_symmetry_2
Pr1 S1 2.869(2) 6_655
Pr1 S3 2.874(2) .
Pr1 S3 2.899(2) 3
Pr1 S3 2.931(3) 5_554
Pr1 S1 2.975(2) 5
Pr1 S1 3.019(2) 3
Pr1 S2 3.0552(19) 4_664
Pr1 S3 3.060(3) 5
Pr1 Sb1 3.509(3) .
Pr1 Sb1 3.554(3) 4
Si1 S2 2.090(5) .
Si1 S1 2.135(3) 3_565
Si1 S1 2.135(3) .
Si1 S1 2.136(3) 2_665
Sb1 S3 2.722(4) 4_554
Sb1 S3 2.722(4) 5_554
Sb1 S3 2.722(4) 6_554
Sb1 S3 2.735(4) .
Sb1 S3 2.735(4) 2
Sb1 S3 2.735(4) 3
Sb1 Sb1 2.8555(13) 4_554
Sb1 Sb1 2.8556(13) 4
Sb1 Pr1 3.509(3) 3
Sb1 Pr1 3.509(3) 2
Sb1 Pr1 3.554(3) 4_554
S1 Pr1 2.869(2) 5_564
S1 Pr1 2.975(2) 6_554
S1 Pr1 3.019(2) 2
S2 Pr1 3.0552(19) 5_565
S2 Pr1 3.0552(19) 4_665
S2 Pr1 3.0552(19) 6
S3 Sb1 2.722(4) 4
S3 Pr1 2.899(2) 2
S3 Pr1 2.931(3) 6
S3 Pr1 3.060(3) 6_554
